data_7217031
loop_
_publ_author_name
'Ramachandran, G.'
'Raman, A.'
'Easwaramoorthi, S.'
'Rathore, R. S.'
'Sathiyanarayanan, K.'

_publ_section_title
;
 Four component domino reaction for the synthesis of highly functionalized
 dimeric tetracyclic dilactam fluorophores: H-bond aided self-assembly
;
_journal_issue 55
_journal_name_full 'RSC Advances'
_journal_page_first 29276
_journal_paper_doi 10.1039/c4ra03622k
_journal_volume 4
_journal_year 2014
_chemical_formula_moiety '2(C21 H17 F3 N2 O2), 3(H2 O)'
_chemical_formula_sum 'C21 H20 F3 N2 O3.5'
_chemical_formula_weight 413.39
_chemical_name_systematic
;
 ?
;
_space_group_IT_number 2
_symmetry_cell_setting triclinic
_symmetry_space_group_name_Hall '-P 1'
_symmetry_space_group_name_H-M 'P -1'
_atom_sites_solution_hydrogens geom
_atom_sites_solution_primary direct
_atom_sites_solution_secondary difmap
_audit_creation_method SHELXL-97
_cell_angle_alpha 84.685(2)
_cell_angle_beta 88.790(3)
_cell_angle_gamma 83.889(3)
_cell_formula_units_Z 4
_cell_length_a 10.0111(6)
_cell_length_b 11.8131(7)
_cell_length_c 16.4284(9)
_cell_measurement_reflns_used 9329
_cell_measurement_temperature 298(2)
_cell_measurement_theta_max 27.93
_cell_measurement_theta_min 2.38
_cell_volume 1923.39(19)
_computing_cell_refinement 'APEXII (Bruker, 2012)'
_computing_data_collection 'APEXII (Bruker, 2012)'
_computing_data_reduction 'SAINT-Plus (Bruker, 2012)'
_computing_molecular_graphics 'ORTEP-3 (Farrugia, 1997)'
_computing_publication_material 'SHELXL-97 & PLATON (Spek, 2003)'
_computing_structure_refinement 'SHELXL-97 (Sheldrick, 2008)'
_computing_structure_solution 'SHELXS-97 (Sheldrick, 2008)'
_diffrn_ambient_temperature 298(2)
_diffrn_measured_fraction_theta_full 0.972
_diffrn_measured_fraction_theta_max 0.912
_diffrn_measurement_device_type 'Bruker ApexII CCD area detector'
_diffrn_measurement_method 'phi and omega scans'
_diffrn_radiation_monochromator graphite
_diffrn_radiation_source 'fine-focus sealed tube'
_diffrn_radiation_type MoK\a
_diffrn_radiation_wavelength 0.71073
_diffrn_reflns_av_R_equivalents 0.0471
_diffrn_reflns_av_sigmaI/netI 0.0481
_diffrn_reflns_limit_h_max 13
_diffrn_reflns_limit_h_min -12
_diffrn_reflns_limit_k_max 15
_diffrn_reflns_limit_k_min -15
_diffrn_reflns_limit_l_max 20
_diffrn_reflns_limit_l_min -21
_diffrn_reflns_number 24941
_diffrn_reflns_theta_full 25.00
_diffrn_reflns_theta_max 28.71
_diffrn_reflns_theta_min 1.74
_exptl_absorpt_coefficient_mu 0.117
_exptl_absorpt_correction_T_max 0.9884
_exptl_absorpt_correction_T_min 0.9770
_exptl_absorpt_correction_type multi-scan
_exptl_absorpt_process_details 'SADABS (Bruker, 2008)'
_exptl_crystal_colour Colorless
_exptl_crystal_density_diffrn 1.428
_exptl_crystal_density_method 'not measured'
_exptl_crystal_description Block
_exptl_crystal_F_000 860
_exptl_crystal_size_max 0.20
_exptl_crystal_size_mid 0.15
_exptl_crystal_size_min 0.10
_refine_diff_density_max 0.255
_refine_diff_density_min -0.273
_refine_diff_density_rms 0.050
_refine_ls_extinction_method none
_refine_ls_goodness_of_fit_ref 1.006
_refine_ls_hydrogen_treatment mixed
_refine_ls_matrix_type full
_refine_ls_number_parameters 556
_refine_ls_number_reflns 9075
_refine_ls_number_restraints 0
_refine_ls_restrained_S_all 1.006
_refine_ls_R_factor_all 0.0864
_refine_ls_R_factor_gt 0.0504
_refine_ls_shift/su_max 0.001
_refine_ls_shift/su_mean 0.000
_refine_ls_structure_factor_coef Fsqd
_refine_ls_weighting_details 'calc w=1/[\s^2^(Fo^2^)+(0.0793P)^2^+0.4756P] where P=(Fo^2^+2Fc^2^)/3'
_refine_ls_weighting_scheme calc
_refine_ls_wR_factor_gt 0.1296
_refine_ls_wR_factor_ref 0.1579
_reflns_number_gt 5857
_reflns_number_total 9075
_reflns_threshold_expression >2\s(I)
_cod_data_source_file c4ra03622k2.cif
_cod_data_source_block 4b
_cod_depositor_comments
;
The following automatic conversions were performed:

'_symmetry_cell_setting' value 'Triclinic' changed to 'triclinic'
according to
/usr/data/users/saulius/crontab/automatic-downloads/rss-feeds/RSC/lib/dictionaries/cif_core.dic
dictionary named 'cif_core.dic' version 2.4.2 from
2011-04-26.

'_exptl_absorpt_correction_type' value 'Multi-scan'
changed to 'multi-scan' according to
/usr/data/users/saulius/crontab/automatic-downloads/rss-feeds/RSC/lib/dictionaries/cif_core.dic
dictionary named 'cif_core.dic' version 2.4.2 from 2011-04-26.

Automatic conversion script
Id: cif_fix_values 2281 2013-09-26 08:29:07Z andrius 
;
_cod_database_code 7217031

loop_
_symmetry_equiv_pos_as_xyz
'x, y, z'
'-x, -y, -z'

loop_
_atom_site_label
_atom_site_type_symbol
_atom_site_fract_x
_atom_site_fract_y
_atom_site_fract_z
_atom_site_U_iso_or_equiv
_atom_site_adp_type
_atom_site_occupancy
_atom_site_symmetry_multiplicity
_atom_site_calc_flag
_atom_site_refinement_flags
C1A C 0.18137(16) 0.13204(14) 0.35320(10) 0.0274(3) Uani 1 1 d .
C1B C 0.38483(18) 0.78272(15) 0.02835(11) 0.0332(4) Uani 1 1 d .
C2A C 0.32462(16) 0.08512(14) 0.37273(10) 0.0288(4) Uani 1 1 d .
C2B C 0.37853(18) 0.75459(16) -0.05911(11) 0.0369(4) Uani 1 1 d .
C3A C 0.36756(19) -0.02747(16) 0.35954(12) 0.0375(4) Uani 1 1 d .
H3A H 0.3070 -0.0735 0.3410 0.045 Uiso 1 1 calc R
C3B C 0.4210(2) 0.83274(19) -0.12087(13) 0.0472(5) Uani 1 1 d .
H3B H 0.4441 0.9031 -0.1080 0.057 Uiso 1 1 calc R
C4A C 0.4993(2) -0.07198(18) 0.37365(13) 0.0440(5) Uani 1 1 d .
H4A H 0.5275 -0.1473 0.3643 0.053 Uiso 1 1 calc R
C4B C 0.4286(2) 0.8059(2) -0.20074(13) 0.0556(6) Uani 1 1 d .
H4B H 0.4571 0.8577 -0.2419 0.067 Uiso 1 1 calc R
C5A C 0.58804(19) -0.00402(18) 0.40162(12) 0.0437(5) Uani 1 1 d .
H5A H 0.6774 -0.0327 0.4098 0.052 Uiso 1 1 calc R
C5B C 0.3936(2) 0.7016(2) -0.21919(14) 0.0576(6) Uani 1 1 d .
H5B H 0.3991 0.6829 -0.2730 0.069 Uiso 1 1 calc R
C6A C 0.54558(18) 0.10636(17) 0.41765(12) 0.0388(4) Uani 1 1 d .
H6A H 0.6064 0.1510 0.4375 0.047 Uiso 1 1 calc R
C6B C 0.3505(2) 0.6251(2) -0.15879(14) 0.0534(6) Uani 1 1 d .
H6B H 0.3263 0.5555 -0.1725 0.064 Uiso 1 1 calc R
C7A C 0.41265(17) 0.15254(15) 0.40464(11) 0.0326(4) Uani 1 1 d .
C7B C 0.34239(19) 0.64982(17) -0.07720(13) 0.0418(4) Uani 1 1 d .
C8A C 0.3705(2) 0.27313(17) 0.42493(14) 0.0439(5) Uani 1 1 d .
H8A1 H 0.4103 0.3258 0.3851 0.053 Uiso 1 1 calc R
H8A2 H 0.4052 0.2831 0.4782 0.053 Uiso 1 1 calc R
C8B C 0.2928(2) 0.56462(18) -0.01219(14) 0.0514(5) Uani 1 1 d .
H8B1 H 0.3243 0.4879 -0.0255 0.062 Uiso 1 1 calc R
H8B2 H 0.1953 0.5722 -0.0125 0.062 Uiso 1 1 calc R
C9A C 0.21905(19) 0.30316(17) 0.42580(12) 0.0405(4) Uani 1 1 d .
H9A1 H 0.1806 0.2666 0.4748 0.049 Uiso 1 1 calc R
H9A2 H 0.1982 0.3852 0.4263 0.049 Uiso 1 1 calc R
C9B C 0.3395(2) 0.58035(16) 0.07303(13) 0.0445(5) Uani 1 1 d .
H9B1 H 0.4355 0.5584 0.0771 0.053 Uiso 1 1 calc R
H9B2 H 0.2943 0.5319 0.1132 0.053 Uiso 1 1 calc R
C10A C 0.15890(17) 0.26364(14) 0.35096(11) 0.0302(4) Uani 1 1 d .
H10A H 0.2054 0.2958 0.3025 0.036 Uiso 1 1 calc R
C10B C 0.30782(18) 0.70523(15) 0.09004(11) 0.0343(4) Uani 1 1 d .
H10B H 0.2113 0.7267 0.0827 0.041 Uiso 1 1 calc R
C11A C 0.00652(17) 0.29970(15) 0.34095(11) 0.0329(4) Uani 1 1 d .
H11A H -0.0285 0.3229 0.3937 0.039 Uiso 1 1 calc R
C11B C 0.34517(19) 0.73023(15) 0.17658(11) 0.0353(4) Uani 1 1 d .
H11B H 0.4091 0.6666 0.1985 0.042 Uiso 1 1 calc R
C12A C -0.06295(17) 0.19180(15) 0.32278(11) 0.0343(4) Uani 1 1 d .
H12A H -0.1585 0.2115 0.3107 0.041 Uiso 1 1 calc R
C12B C 0.42055(18) 0.84127(16) 0.16887(11) 0.0363(4) Uani 1 1 d .
H12B H 0.4360 0.8670 0.2226 0.044 Uiso 1 1 calc R
C13A C -0.04257(18) 0.11117(16) 0.40020(12) 0.0369(4) Uani 1 1 d .
C13B C 0.34009(18) 0.93381(15) 0.11420(12) 0.0362(4) Uani 1 1 d .
C14A C 0.01133(18) 0.13387(15) 0.25363(11) 0.0341(4) Uani 1 1 d .
C14B C 0.55192(19) 0.81014(16) 0.12423(12) 0.0386(4) Uani 1 1 d .
C15A C -0.02652(18) 0.40065(15) 0.27747(11) 0.0353(4) Uani 1 1 d .
C15B C 0.22950(19) 0.74262(15) 0.23784(11) 0.0373(4) Uani 1 1 d .
C16A C -0.1128(2) 0.49778(16) 0.29388(13) 0.0420(5) Uani 1 1 d .
C16B C 0.2389(2) 0.69003(17) 0.31812(13) 0.0470(5) Uani 1 1 d .
C17A C -0.1393(3) 0.58751(18) 0.23321(16) 0.0571(6) Uani 1 1 d .
H17A H -0.1962 0.6516 0.2448 0.069 Uiso 1 1 calc R
C17B C 0.1359(3) 0.7118(2) 0.37434(15) 0.0648(7) Uani 1 1 d .
H17B H 0.1428 0.6767 0.4273 0.078 Uiso 1 1 calc R
C18A C -0.0832(3) 0.5829(2) 0.15721(17) 0.0628(7) Uani 1 1 d .
H18A H -0.1015 0.6435 0.1173 0.075 Uiso 1 1 calc R
C18B C 0.0235(3) 0.7851(2) 0.35218(16) 0.0671(7) Uani 1 1 d .
H18B H -0.0441 0.8007 0.3905 0.081 Uiso 1 1 calc R
C19A C 0.0010(2) 0.4878(2) 0.13996(14) 0.0554(6) Uani 1 1 d .
H19A H 0.0391 0.4837 0.0881 0.066 Uiso 1 1 calc R
C19B C 0.0115(2) 0.83466(19) 0.27422(15) 0.0553(6) Uani 1 1 d .
H19B H -0.0652 0.8828 0.2590 0.066 Uiso 1 1 calc R
C20A C 0.0288(2) 0.39860(18) 0.19970(12) 0.0444(5) Uani 1 1 d .
H20A H 0.0863 0.3353 0.1872 0.053 Uiso 1 1 calc R
C20B C 0.1133(2) 0.81370(17) 0.21732(13) 0.0449(5) Uani 1 1 d .
H20B H 0.1036 0.8480 0.1642 0.054 Uiso 1 1 calc R
C21A C -0.1776(2) 0.5075(2) 0.37581(16) 0.0592(6) Uani 1 1 d .
C21B C 0.3573(3) 0.6097(2) 0.34452(15) 0.0620(7) Uani 1 1 d .
N1A N 0.08878(14) 0.08407(13) 0.41454(9) 0.0337(3) Uani 1 1 d .
H1A H 0.1172 0.0412 0.4571 0.040 Uiso 1 1 calc R
N1B N 0.32800(15) 0.90073(12) 0.03960(9) 0.0364(4) Uani 1 1 d .
H1B H 0.2896 0.9452 0.0006 0.044 Uiso 1 1 calc R
N2A N 0.13995(14) 0.10340(12) 0.27318(9) 0.0325(3) Uani 1 1 d .
H2A H 0.1953 0.0689 0.2406 0.039 Uiso 1 1 calc R
N2B N 0.52646(15) 0.77279(13) 0.05264(10) 0.0381(4) Uani 1 1 d .
H2B H 0.5898 0.7443 0.0221 0.046 Uiso 1 1 calc R
O1A O -0.13391(13) 0.07881(14) 0.44417(9) 0.0542(4) Uani 1 1 d .
O1B O 0.29365(15) 1.02672(11) 0.13689(9) 0.0458(3) Uani 1 1 d .
O1W O 0.0027(2) 0.2018(2) 0.01567(16) 0.0826(6) Uani 1 1 d .
O2A O -0.04113(14) 0.11784(12) 0.18909(9) 0.0468(4) Uani 1 1 d .
O2B O 0.66304(14) 0.81804(13) 0.15187(9) 0.0511(4) Uani 1 1 d .
O2W O 0.7436(2) 0.73734(19) 0.93750(14) 0.0694(5) Uani 1 1 d .
O3W O 0.84895(19) 0.96292(17) 0.08386(12) 0.0587(4) Uani 1 1 d .
F1A F -0.09035(15) 0.50137(14) 0.43660(9) 0.0744(5) Uani 1 1 d .
F1B F 0.47358(16) 0.65723(14) 0.33535(10) 0.0817(5) Uani 1 1 d .
F2A F -0.25633(15) 0.42384(16) 0.39620(10) 0.0808(5) Uani 1 1 d .
F2B F 0.37476(19) 0.51780(12) 0.30144(10) 0.0829(5) Uani 1 1 d .
F3A F -0.25483(18) 0.60612(16) 0.38069(12) 0.0985(6) Uani 1 1 d .
F3B F 0.3508(2) 0.56842(16) 0.42247(10) 0.1012(6) Uani 1 1 d .
H1W1 H -0.023(5) 0.184(4) 0.067(3) 0.155(19) Uiso 1 1 d .
H1W2 H 0.040(4) 0.141(3) -0.013(2) 0.098(12) Uiso 1 1 d .
H2W1 H 0.828(4) 0.749(3) 0.960(2) 0.113(13) Uiso 1 1 d .
H2W2 H 0.723(6) 0.792(5) 0.915(4) 0.19(3) Uiso 1 1 d .
H3W1 H 0.872(4) 0.998(3) 0.118(2) 0.113(15) Uiso 1 1 d .
H3W2 H 0.790(4) 0.916(3) 0.109(2) 0.114(13) Uiso 1 1 d .

loop_
_atom_site_aniso_label
_atom_site_aniso_U_11
_atom_site_aniso_U_22
_atom_site_aniso_U_33
_atom_site_aniso_U_23
_atom_site_aniso_U_13
_atom_site_aniso_U_12
C1A 0.0255(8) 0.0301(8) 0.0264(9) -0.0009(6) 0.0008(6) -0.0037(6)
C1B 0.0337(9) 0.0330(9) 0.0323(9) -0.0002(7) 0.0014(7) -0.0027(7)
C2A 0.0266(8) 0.0330(8) 0.0258(9) 0.0016(7) -0.0010(6) -0.0020(7)
C2B 0.0344(10) 0.0433(10) 0.0326(10) -0.0041(8) 0.0025(7) -0.0028(8)
C3A 0.0369(10) 0.0354(9) 0.0401(11) -0.0043(8) -0.0060(8) -0.0009(8)
C3B 0.0516(12) 0.0540(12) 0.0362(11) 0.0003(9) 0.0034(9) -0.0107(10)
C4A 0.0430(11) 0.0427(11) 0.0437(12) -0.0053(9) -0.0067(9) 0.0092(9)
C4B 0.0575(14) 0.0752(16) 0.0337(12) 0.0011(11) 0.0053(9) -0.0113(12)
C5A 0.0289(9) 0.0590(13) 0.0397(11) 0.0032(9) -0.0044(8) 0.0060(9)
C5B 0.0514(13) 0.0892(18) 0.0327(12) -0.0157(11) 0.0015(9) -0.0018(12)
C6A 0.0300(9) 0.0499(11) 0.0362(10) 0.0023(8) -0.0034(7) -0.0082(8)
C6B 0.0529(13) 0.0637(14) 0.0468(13) -0.0201(11) -0.0007(10) -0.0076(11)
C7A 0.0324(9) 0.0371(9) 0.0277(9) 0.0028(7) -0.0002(7) -0.0067(7)
C7B 0.0372(10) 0.0467(11) 0.0424(11) -0.0095(9) 0.0027(8) -0.0048(8)
C8A 0.0397(11) 0.0395(10) 0.0542(13) -0.0076(9) -0.0081(9) -0.0081(8)
C8B 0.0637(14) 0.0449(11) 0.0490(13) -0.0124(9) 0.0071(10) -0.0162(10)
C9A 0.0416(11) 0.0380(10) 0.0427(11) -0.0101(8) -0.0023(8) -0.0023(8)
C9B 0.0527(12) 0.0344(10) 0.0465(12) -0.0017(8) 0.0054(9) -0.0078(9)
C10A 0.0292(9) 0.0298(8) 0.0311(9) -0.0010(7) 0.0017(7) -0.0024(7)
C10B 0.0358(9) 0.0333(9) 0.0331(10) -0.0002(7) 0.0035(7) -0.0040(7)
C11A 0.0327(9) 0.0338(9) 0.0303(9) -0.0004(7) 0.0025(7) 0.0027(7)
C11B 0.0395(10) 0.0328(9) 0.0320(10) 0.0023(7) 0.0011(7) -0.0017(7)
C12A 0.0248(8) 0.0400(10) 0.0358(10) 0.0053(7) -0.0035(7) -0.0001(7)
C12B 0.0401(10) 0.0395(10) 0.0294(9) -0.0023(7) -0.0006(7) -0.0057(8)
C13A 0.0296(9) 0.0412(10) 0.0386(11) 0.0057(8) -0.0008(7) -0.0062(8)
C13B 0.0369(10) 0.0353(9) 0.0366(10) -0.0010(8) 0.0060(8) -0.0076(8)
C14A 0.0347(9) 0.0311(9) 0.0358(10) 0.0044(7) -0.0065(8) -0.0058(7)
C14B 0.0376(10) 0.0385(10) 0.0387(11) 0.0039(8) -0.0002(8) -0.0063(8)
C15A 0.0350(9) 0.0330(9) 0.0368(10) 0.0010(7) -0.0049(8) -0.0016(7)
C15B 0.0455(11) 0.0337(9) 0.0330(10) 0.0006(7) 0.0035(8) -0.0095(8)
C16A 0.0420(11) 0.0374(10) 0.0466(12) -0.0087(8) -0.0122(9) 0.0029(8)
C16B 0.0655(14) 0.0390(10) 0.0371(11) 0.0029(8) 0.0033(10) -0.0146(10)
C17A 0.0639(15) 0.0341(11) 0.0723(17) -0.0029(10) -0.0273(13) 0.0039(10)
C17B 0.0924(19) 0.0640(15) 0.0377(13) 0.0042(11) 0.0192(12) -0.0190(14)
C18A 0.0788(17) 0.0421(12) 0.0652(17) 0.0195(11) -0.0242(13) -0.0125(12)
C18B 0.0748(17) 0.0684(16) 0.0585(16) -0.0083(13) 0.0321(13) -0.0132(14)
C19A 0.0604(14) 0.0626(14) 0.0416(12) 0.0145(10) -0.0033(10) -0.0157(11)
C19B 0.0529(13) 0.0508(12) 0.0626(15) -0.0079(11) 0.0171(11) -0.0080(10)
C20A 0.0479(12) 0.0450(11) 0.0382(11) 0.0043(8) 0.0019(9) -0.0021(9)
C20B 0.0470(12) 0.0447(11) 0.0423(12) -0.0010(9) 0.0080(9) -0.0064(9)
C21A 0.0505(13) 0.0611(14) 0.0634(16) -0.0211(12) -0.0088(11) 0.0202(12)
C21B 0.0861(19) 0.0551(14) 0.0420(13) 0.0137(11) -0.0056(12) -0.0090(13)
N1A 0.0265(7) 0.0397(8) 0.0326(8) 0.0099(6) -0.0011(6) -0.0039(6)
N1B 0.0428(9) 0.0318(8) 0.0327(9) 0.0025(6) -0.0016(7) 0.0004(6)
N2A 0.0309(8) 0.0345(8) 0.0319(8) -0.0049(6) -0.0029(6) 0.0000(6)
N2B 0.0314(8) 0.0440(9) 0.0380(9) -0.0039(7) 0.0049(6) -0.0010(7)
O1A 0.0304(7) 0.0705(10) 0.0565(9) 0.0264(8) 0.0014(6) -0.0094(7)
O1B 0.0570(9) 0.0349(7) 0.0448(8) -0.0061(6) 0.0079(6) -0.0015(6)
O1W 0.0842(14) 0.0882(16) 0.0703(15) 0.0098(12) 0.0069(11) -0.0024(12)
O2A 0.0473(8) 0.0517(8) 0.0421(8) -0.0030(6) -0.0161(6) -0.0064(6)
O2B 0.0376(8) 0.0611(9) 0.0542(9) 0.0015(7) -0.0081(7) -0.0083(7)
O2W 0.0618(12) 0.0703(12) 0.0706(13) 0.0041(10) 0.0182(10) 0.0065(10)
O3W 0.0659(11) 0.0572(10) 0.0532(11) 0.0038(8) -0.0088(8) -0.0131(9)
F1A 0.0768(10) 0.0911(11) 0.0543(9) -0.0331(8) -0.0185(7) 0.0221(8)
F1B 0.0758(10) 0.0806(11) 0.0847(12) 0.0166(8) -0.0250(9) -0.0060(8)
F2A 0.0617(9) 0.1107(13) 0.0706(11) -0.0190(9) 0.0185(7) -0.0070(9)
F2B 0.1218(14) 0.0433(8) 0.0774(11) 0.0081(7) -0.0008(9) 0.0080(8)
F3A 0.0935(12) 0.0958(12) 0.0982(13) -0.0401(10) -0.0123(10) 0.0571(10)
F3B 0.1468(16) 0.0977(13) 0.0477(9) 0.0315(8) -0.0061(10) 0.0076(11)

loop_
_atom_type_symbol
_atom_type_description
_atom_type_scat_dispersion_real
_atom_type_scat_dispersion_imag
_atom_type_scat_source
C C 0.0033 0.0016 'International Tables Vol C Tables 4.2.6.8 and 6.1.1.4'
H H 0.0000 0.0000 'International Tables Vol C Tables 4.2.6.8 and 6.1.1.4'
N N 0.0061 0.0033 'International Tables Vol C Tables 4.2.6.8 and 6.1.1.4'
O O 0.0106 0.0060 'International Tables Vol C Tables 4.2.6.8 and 6.1.1.4'
F F 0.0171 0.0103 'International Tables Vol C Tables 4.2.6.8 and 6.1.1.4'

loop_
_geom_angle_atom_site_label_1
_geom_angle_atom_site_label_2
_geom_angle_atom_site_label_3
_geom_angle
N2A C1A N1A 107.16(13)
N2A C1A C2A 112.31(13)
N1A C1A C2A 110.22(13)
N2A C1A C10A 106.06(13)
N1A C1A C10A 108.12(13)
C2A C1A C10A 112.68(13)
N2B C1B N1B 106.85(14)
N2B C1B C2B 108.76(14)
N1B C1B C2B 112.64(14)
N2B C1B C10B 108.69(14)
N1B C1B C10B 105.44(14)
C2B C1B C10B 114.15(15)
C3A C2A C7A 119.90(16)
C3A C2A C1A 119.19(15)
C7A C2A C1A 120.90(15)
C7B C2B C3B 120.76(19)
C7B C2B C1B 120.72(17)
C3B C2B C1B 118.30(17)
C4A C3A C2A 120.79(18)
C4A C3A H3A 119.6
C2A C3A H3A 119.6
C4B C3B C2B 120.2(2)
C4B C3B H3B 119.9
C2B C3B H3B 119.9
C5A C4A C3A 119.39(18)
C5A C4A H4A 120.3
C3A C4A H4A 120.3
C3B C4B C5B 119.4(2)
C3B C4B H4B 120.3
C5B C4B H4B 120.3
C4A C5A C6A 120.35(17)
C4A C5A H5A 119.8
C6A C5A H5A 119.8
C6B C5B C4B 120.5(2)
C6B C5B H5B 119.7
C4B C5B H5B 119.7
C5A C6A C7A 121.15(18)
C5A C6A H6A 119.4
C7A C6A H6A 119.4
C5B C6B C7B 121.3(2)
C5B C6B H6B 119.3
C7B C6B H6B 119.3
C2A C7A C6A 118.29(16)
C2A C7A C8A 122.65(15)
C6A C7A C8A 119.05(16)
C2B C7B C6B 117.77(19)
C2B C7B C8B 122.09(18)
C6B C7B C8B 120.13(19)
C7A C8A C9A 113.30(15)
C7A C8A H8A1 108.9
C9A C8A H8A1 108.9
C7A C8A H8A2 108.9
C9A C8A H8A2 108.9
H8A1 C8A H8A2 107.7
C7B C8B C9B 113.06(17)
C7B C8B H8B1 109.0
C9B C8B H8B1 109.0
C7B C8B H8B2 109.0
C9B C8B H8B2 109.0
H8B1 C8B H8B2 107.8
C10A C9A C8A 109.84(16)
C10A C9A H9A1 109.7
C8A C9A H9A1 109.7
C10A C9A H9A2 109.7
C8A C9A H9A2 109.7
H9A1 C9A H9A2 108.2
C8B C9B C10B 109.50(16)
C8B C9B H9B1 109.8
C10B C9B H9B1 109.8
C8B C9B H9B2 109.8
C10B C9B H9B2 109.8
H9B1 C9B H9B2 108.2
C9A C10A C1A 110.10(14)
C9A C10A C11A 114.50(14)
C1A C10A C11A 107.68(13)
C9A C10A H10A 108.1
C1A C10A H10A 108.1
C11A C10A H10A 108.1
C9B C10B C11B 114.05(15)
C9B C10B C1B 110.00(15)
C11B C10B C1B 107.38(15)
C9B C10B H10B 108.4
C11B C10B H10B 108.4
C1B C10B H10B 108.4
C15A C11A C10A 113.80(14)
C15A C11A C12A 112.49(15)
C10A C11A C12A 108.28(13)
C15A C11A H11A 107.3
C10A C11A H11A 107.3
C12A C11A H11A 107.3
C15B C11B C10B 116.07(15)
C15B C11B C12B 109.98(15)
C10B C11B C12B 108.16(14)
C15B C11B H11B 107.4
C10B C11B H11B 107.4
C12B C11B H11B 107.4
C13A C12A C14A 107.55(14)
C13A C12A C11A 104.35(14)
C14A C12A C11A 109.81(14)
C13A C12A H12A 111.6
C14A C12A H12A 111.6
C11A C12A H12A 111.6
C14B C12B C13B 106.97(15)
C14B C12B C11B 105.93(15)
C13B C12B C11B 109.03(15)
C14B C12B H12B 111.5
C13B C12B H12B 111.5
C11B C12B H12B 111.5
O1A C13A N1A 125.21(17)
O1A C13A C12A 124.35(16)
N1A C13A C12A 110.40(14)
O1B C13B N1B 125.40(17)
O1B C13B C12B 123.72(18)
N1B C13B C12B 110.88(16)
O2A C14A N2A 125.52(18)
O2A C14A C12A 124.09(16)
N2A C14A C12A 110.39(15)
O2B C14B N2B 126.51(18)
O2B C14B C12B 123.89(18)
N2B C14B C12B 109.60(16)
C20A C15A C16A 117.29(17)
C20A C15A C11A 119.89(16)
C16A C15A C11A 122.82(17)
C20B C15B C16B 117.52(18)
C20B C15B C11B 120.29(16)
C16B C15B C11B 122.04(18)
C17A C16A C15A 120.2(2)
C17A C16A C21A 118.7(2)
C15A C16A C21A 121.15(18)
C17B C16B C15B 120.2(2)
C17B C16B C21B 118.6(2)
C15B C16B C21B 121.15(19)
C18A C17A C16A 121.1(2)
C18A C17A H17A 119.4
C16A C17A H17A 119.4
C18B C17B C16B 120.5(2)
C18B C17B H17B 119.7
C16B C17B H17B 119.7
C17A C18A C19A 119.4(2)
C17A C18A H18A 120.3
C19A C18A H18A 120.3
C19B C18B C17B 119.9(2)
C19B C18B H18B 120.0
C17B C18B H18B 120.0
C18A C19A C20A 120.1(2)
C18A C19A H19A 120.0
C20A C19A H19A 120.0
C18B C19B C20B 120.3(2)
C18B C19B H19B 119.9
C20B C19B H19B 119.9
C19A C20A C15A 121.9(2)
C19A C20A H20A 119.0
C15A C20A H20A 119.0
C19B C20B C15B 121.5(2)
C19B C20B H20B 119.3
C15B C20B H20B 119.3
F1A C21A F3A 105.4(2)
F1A C21A F2A 105.3(2)
F3A C21A F2A 106.5(2)
F1A C21A C16A 113.7(2)
F3A C21A C16A 112.9(2)
F2A C21A C16A 112.34(19)
F3B C21B F2B 105.6(2)
F3B C21B F1B 106.3(2)
F2B C21B F1B 104.9(2)
F3B C21B C16B 113.5(2)
F2B C21B C16B 113.0(2)
F1B C21B C16B 112.94(19)
C13A N1A C1A 116.08(14)
C13A N1A H1A 122.0
C1A N1A H1A 122.0
C13B N1B C1B 115.55(15)
C13B N1B H1B 122.2
C1B N1B H1B 122.2
C14A N2A C1A 116.33(14)
C14A N2A H2A 121.8
C1A N2A H2A 121.8
C14B N2B C1B 116.78(15)
C14B N2B H2B 121.6
C1B N2B H2B 121.6
H1W1 O1W H1W2 117(4)
H2W1 O2W H2W2 102(5)
H3W1 O3W H3W2 106(4)

loop_
_geom_bond_atom_site_label_1
_geom_bond_atom_site_label_2
_geom_bond_distance
C1A N2A 1.466(2)
C1A N1A 1.471(2)
C1A C2A 1.511(2)
C1A C10A 1.544(2)
C1B N2B 1.471(2)
C1B N1B 1.475(2)
C1B C2B 1.509(3)
C1B C10B 1.551(2)
C2A C3A 1.389(2)
C2A C7A 1.390(2)
C2B C7B 1.385(3)
C2B C3B 1.398(3)
C3A C4A 1.383(3)
C3A H3A 0.9300
C3B C4B 1.377(3)
C3B H3B 0.9300
C4A C5A 1.372(3)
C4A H4A 0.9300
C4B C5B 1.378(4)
C4B H4B 0.9300
C5A C6A 1.375(3)
C5A H5A 0.9300
C5B C6B 1.373(3)
C5B H5B 0.9300
C6A C7A 1.396(2)
C6A H6A 0.9300
C6B C7B 1.397(3)
C6B H6B 0.9300
C7A C8A 1.508(3)
C7B C8B 1.512(3)
C8A C9A 1.520(3)
C8A H8A1 0.9700
C8A H8A2 0.9700
C8B C9B 1.519(3)
C8B H8B1 0.9700
C8B H8B2 0.9700
C9A C10A 1.513(3)
C9A H9A1 0.9700
C9A H9A2 0.9700
C9B C10B 1.526(3)
C9B H9B1 0.9700
C9B H9B2 0.9700
C10A C11A 1.548(2)
C10A H10A 0.9800
C10B C11B 1.540(3)
C10B H10B 0.9800
C11A C15A 1.523(2)
C11A C12A 1.570(3)
C11A H11A 0.9800
C11B C15B 1.522(3)
C11B C12B 1.575(3)
C11B H11B 0.9800
C12A C13A 1.520(2)
C12A C14A 1.520(3)
C12A H12A 0.9800
C12B C14B 1.519(3)
C12B C13B 1.521(3)
C12B H12B 0.9800
C13A O1A 1.224(2)
C13A N1A 1.340(2)
C13B O1B 1.233(2)
C13B N1B 1.332(2)
C14A O2A 1.232(2)
C14A N2A 1.337(2)
C14B O2B 1.226(2)
C14B N2B 1.333(3)
C15A C20A 1.383(3)
C15A C16A 1.404(3)
C15B C20B 1.388(3)
C15B C16B 1.405(3)
C16A C17A 1.394(3)
C16A C21A 1.490(3)
C16B C17B 1.389(3)
C16B C21B 1.483(3)
C17A C18A 1.361(4)
C17A H17A 0.9300
C17B C18B 1.379(4)
C17B H17B 0.9300
C18A C19A 1.378(4)
C18A H18A 0.9300
C18B C19B 1.360(4)
C18B H18B 0.9300
C19A C20A 1.382(3)
C19A H19A 0.9300
C19B C20B 1.387(3)
C19B H19B 0.9300
C20A H20A 0.9300
C20B H20B 0.9300
C21A F1A 1.333(3)
C21A F3A 1.336(3)
C21A F2A 1.343(3)
C21B F3B 1.330(3)
C21B F2B 1.344(3)
C21B F1B 1.345(3)
N1A H1A 0.8600
N1B H1B 0.8600
N2A H2A 0.8600
N2B H2B 0.8600
O1W H1W1 0.89(5)
O1W H1W2 0.94(4)
O2W H2W1 0.96(4)
O2W H2W2 0.73(6)
O3W H3W1 0.78(4)
O3W H3W2 0.92(4)

loop_
_geom_torsion_atom_site_label_1
_geom_torsion_atom_site_label_2
_geom_torsion_atom_site_label_3
_geom_torsion_atom_site_label_4
_geom_torsion
N2A C1A C2A C3A -46.3(2)
N1A C1A C2A C3A 73.1(2)
C10A C1A C2A C3A -166.05(16)
N2A C1A C2A C7A 134.60(16)
N1A C1A C2A C7A -105.99(18)
C10A C1A C2A C7A 14.9(2)
N2B C1B C2B C7B 103.55(19)
N1B C1B C2B C7B -138.21(18)
C10B C1B C2B C7B -18.0(2)
N2B C1B C2B C3B -71.1(2)
N1B C1B C2B C3B 47.1(2)
C10B C1B C2B C3B 167.35(17)
C7A C2A C3A C4A -3.5(3)
C1A C2A C3A C4A 177.43(17)
C7B C2B C3B C4B -0.6(3)
C1B C2B C3B C4B 174.04(19)
C2A C3A C4A C5A 0.5(3)
C2B C3B C4B C5B 0.2(3)
C3A C4A C5A C6A 1.8(3)
C3B C4B C5B C6B 0.4(4)
C4A C5A C6A C7A -1.1(3)
C4B C5B C6B C7B -0.7(4)
C3A C2A C7A C6A 4.1(3)
C1A C2A C7A C6A -176.87(15)
C3A C2A C7A C8A -176.44(18)
C1A C2A C7A C8A 2.6(3)
C5A C6A C7A C2A -1.8(3)
C5A C6A C7A C8A 178.68(18)
C3B C2B C7B C6B 0.3(3)
C1B C2B C7B C6B -174.20(17)
C3B C2B C7B C8B -178.4(2)
C1B C2B C7B C8B 7.0(3)
C5B C6B C7B C2B 0.3(3)
C5B C6B C7B C8B 179.1(2)
C2A C7A C8A C9A 13.2(3)
C6A C7A C8A C9A -167.27(17)
C2B C7B C8B C9B -23.8(3)
C6B C7B C8B C9B 157.49(19)
C7A C8A C9A C10A -46.1(2)
C7B C8B C9B C10B 50.8(2)
C8A C9A C10A C1A 64.0(2)
C8A C9A C10A C11A -174.52(15)
N2A C1A C10A C9A -171.10(14)
N1A C1A C10A C9A 74.24(17)
C2A C1A C10A C9A -47.83(19)
N2A C1A C10A C11A 63.45(16)
N1A C1A C10A C11A -51.22(17)
C2A C1A C10A C11A -173.28(14)
C8B C9B C10B C11B 177.37(16)
C8B C9B C10B C1B -61.9(2)
N2B C1B C10B C9B -76.29(19)
N1B C1B C10B C9B 169.45(15)
C2B C1B C10B C9B 45.3(2)
N2B C1B C10B C11B 48.35(18)
N1B C1B C10B C11B -65.91(17)
C2B C1B C10B C11B 169.93(14)
C9A C10A C11A C15A 102.34(18)
C1A C10A C11A C15A -134.87(15)
C9A C10A C11A C12A -131.79(16)
C1A C10A C11A C12A -9.00(18)
C9B C10B C11B C15B -101.79(19)
C1B C10B C11B C15B 136.05(15)
C9B C10B C11B C12B 134.08(16)
C1B C10B C11B C12B 11.93(19)
C15A C11A C12A C13A -168.59(14)
C10A C11A C12A C13A 64.78(17)
C15A C11A C12A C14A 76.40(18)
C10A C11A C12A C14A -50.24(18)
C15B C11B C12B C14B 166.25(15)
C10B C11B C12B C14B -66.06(18)
C15B C11B C12B C13B -78.95(18)
C10B C11B C12B C13B 48.75(19)
C14A C12A C13A O1A -125.8(2)
C11A C12A C13A O1A 117.6(2)
C14A C12A C13A N1A 56.2(2)
C11A C12A C13A N1A -60.39(19)
C14B C12B C13B O1B -126.32(19)
C11B C12B C13B O1B 119.55(19)
C14B C12B C13B N1B 53.3(2)
C11B C12B C13B N1B -60.79(19)
C13A C12A C14A O2A 125.42(18)
C11A C12A C14A O2A -121.62(18)
C13A C12A C14A N2A -54.53(18)
C11A C12A C14A N2A 58.43(18)
C13B C12B C14B O2B 121.2(2)
C11B C12B C14B O2B -122.56(19)
C13B C12B C14B N2B -59.44(19)
C11B C12B C14B N2B 56.77(18)
C10A C11A C15A C20A 51.5(2)
C12A C11A C15A C20A -72.1(2)
C10A C11A C15A C16A -128.89(18)
C12A C11A C15A C16A 107.5(2)
C10B C11B C15B C20B -49.4(2)
C12B C11B C15B C20B 73.8(2)
C10B C11B C15B C16B 135.12(18)
C12B C11B C15B C16B -101.7(2)
C20A C15A C16A C17A -0.4(3)
C11A C15A C16A C17A -179.98(18)
C20A C15A C16A C21A 179.7(2)
C11A C15A C16A C21A 0.1(3)
C20B C15B C16B C17B -1.5(3)
C11B C15B C16B C17B 174.11(19)
C20B C15B C16B C21B 177.9(2)
C11B C15B C16B C21B -6.5(3)
C15A C16A C17A C18A 0.3(3)
C21A C16A C17A C18A -179.8(2)
C15B C16B C17B C18B 0.0(4)
C21B C16B C17B C18B -179.4(2)
C16A C17A C18A C19A 0.1(4)
C16B C17B C18B C19B 1.5(4)
C17A C18A C19A C20A -0.6(4)
C17B C18B C19B C20B -1.4(4)
C18A C19A C20A C15A 0.5(3)
C16A C15A C20A C19A -0.1(3)
C11A C15A C20A C19A 179.55(19)
C18B C19B C20B C15B -0.2(3)
C16B C15B C20B C19B 1.6(3)
C11B C15B C20B C19B -174.07(19)
C17A C16A C21A F1A -120.8(2)
C15A C16A C21A F1A 59.1(3)
C17A C16A C21A F3A -0.8(3)
C15A C16A C21A F3A 179.1(2)
C17A C16A C21A F2A 119.8(2)
C15A C16A C21A F2A -60.3(3)
C17B C16B C21B F3B -1.2(3)
C15B C16B C21B F3B 179.4(2)
C17B C16B C21B F2B 119.0(2)
C15B C16B C21B F2B -60.4(3)
C17B C16B C21B F1B -122.2(2)
C15B C16B C21B F1B 58.4(3)
O1A C13A N1A C1A 179.67(19)
C12A C13A N1A C1A -2.4(2)
N2A C1A N1A C13A -51.84(19)
C2A C1A N1A C13A -174.34(15)
C10A C1A N1A C13A 62.09(19)
O1B C13B N1B C1B -176.29(17)
C12B C13B N1B C1B 4.1(2)
N2B C1B N1B C13B -55.59(19)
C2B C1B N1B C13B -174.95(15)
C10B C1B N1B C13B 59.94(19)
O2A C14A N2A C1A 179.38(16)
C12A C14A N2A C1A -0.7(2)
N1A C1A N2A C14A 53.79(18)
C2A C1A N2A C14A 174.97(14)
C10A C1A N2A C14A -61.53(18)
O2B C14B N2B C1B -173.48(18)
C12B C14B N2B C1B 7.2(2)
N1B C1B N2B C14B 49.01(19)
C2B C1B N2B C14B 170.85(15)
C10B C1B N2B C14B -64.3(2)
